data_7128531
loop_
_publ_author_name
'Wong, Anthony'
'Chakraborty, Arunavo'
'Bawari, Deependra'
'Wu, Guang'
'Dobrovetsky, Roman'
'M\'enard, Gabriel'

_publ_section_title
;
 Facile proton-coupled electron transfer enabled by coordination-induced
 E-H bond weakening to boron.
;
_journal_issue 56
_journal_name_full 'Chemical communications (Cambridge, England)'
_journal_page_first 6903
_journal_page_last 6906
_journal_paper_doi 10.1039/d1cc02832d
_journal_volume 57
_journal_year 2021
_chemical_formula_sum 'C64 H47 B Co F30 N5 O1.5 V'
_chemical_formula_weight 1600.74
_space_group_crystal_system monoclinic
_space_group_IT_number 15
_space_group_name_Hall '-C 2yc'
_space_group_name_H-M_alt 'C 1 2/c 1'
_atom_sites_solution_hydrogens geom
_audit_creation_method SHELXL-2014/7
_audit_update_record
;
2021-05-28 deposited with the CCDC.	2021-06-15 downloaded from the CCDC.
;
_cell_angle_alpha 90
_cell_angle_beta 105.567(6)
_cell_angle_gamma 90
_cell_formula_units_Z 8
_cell_length_a 38.933(17)
_cell_length_b 11.079(5)
_cell_length_c 29.911(13)
_cell_measurement_reflns_used 5583
_cell_measurement_temperature 110(2)
_cell_measurement_theta_max 23.64
_cell_measurement_theta_min 2.29
_cell_volume 12429(9)
_computing_structure_refinement 'SHELXL-2014/7 (Sheldrick, 2014)'
_diffrn_ambient_temperature 110(2)
_diffrn_measured_fraction_theta_full 0.992
_diffrn_measured_fraction_theta_max 0.992
_diffrn_measurement_device_type 'Bruker Apex II'
_diffrn_radiation_type MoK\a
_diffrn_radiation_wavelength 0.71073
_diffrn_reflns_av_R_equivalents 0.0774
_diffrn_reflns_av_unetI/netI 0.0736
_diffrn_reflns_Laue_measured_fraction_full 0.992
_diffrn_reflns_Laue_measured_fraction_max 0.992
_diffrn_reflns_limit_h_max 44
_diffrn_reflns_limit_h_min -44
_diffrn_reflns_limit_k_max 12
_diffrn_reflns_limit_k_min -12
_diffrn_reflns_limit_l_max 29
_diffrn_reflns_limit_l_min -34
_diffrn_reflns_number 39627
_diffrn_reflns_point_group_measured_fraction_full 0.992
_diffrn_reflns_point_group_measured_fraction_max 0.992
_diffrn_reflns_theta_full 24.292
_diffrn_reflns_theta_max 24.292
_diffrn_reflns_theta_min 1.086
_exptl_absorpt_coefficient_mu 0.558
_exptl_absorpt_correction_T_max 0.7450
_exptl_absorpt_correction_T_min 0.5311
_exptl_absorpt_correction_type multi-scan
_exptl_absorpt_process_details sadabs
_exptl_crystal_colour yellow
_exptl_crystal_density_diffrn 1.711
_exptl_crystal_description block
_exptl_crystal_F_000 6424
_exptl_crystal_size_max 0.300
_exptl_crystal_size_mid 0.250
_exptl_crystal_size_min 0.150
_refine_diff_density_max 2.155
_refine_diff_density_min -2.080
_refine_diff_density_rms 0.130
_refine_ls_extinction_method none
_refine_ls_goodness_of_fit_ref 0.983
_refine_ls_hydrogen_treatment constr
_refine_ls_matrix_type full
_refine_ls_number_parameters 842
_refine_ls_number_reflns 10018
_refine_ls_number_restraints 4
_refine_ls_restrained_S_all 0.983
_refine_ls_R_factor_all 0.1413
_refine_ls_R_factor_gt 0.0887
_refine_ls_shift/su_max 0.048
_refine_ls_shift/su_mean 0.001
_refine_ls_structure_factor_coef Fsqd
_refine_ls_weighting_details 'w=1/[\s^2^(Fo^2^)+(0.1370P)^2^+194.0941P] where P=(Fo^2^+2Fc^2^)/3'
_refine_ls_weighting_scheme calc
_refine_ls_wR_factor_gt 0.2251
_refine_ls_wR_factor_ref 0.2700
_reflns_Friedel_coverage 0.000
_reflns_number_gt 6359
_reflns_number_total 10018
_reflns_threshold_expression 'I > 2\s(I)'
_cod_data_source_file d1cc02832d2.cif
_cod_data_source_block final_a_CCDC1
_cod_depositor_comments 'Adding full bibliography for 7128526--7128532.cif.'
_cod_original_cell_volume 12429(10)
_cod_original_sg_symbol_H-M 'C 2/c'
_cod_original_formula_sum 'C64 H47 B Co F30 N5 O1.50 V'
_cod_database_code 7128531
_shelx_shelxl_version_number 2014/7
_shelx_space_group_comment
;
The symmetry employed for this shelxl refinement is uniquely defined
by the following loop, which should always be used as a source of
symmetry information in preference to the above space-group names.
They are only intended as comments.
;
_shelx_estimated_absorpt_t_min 0.850
_shelx_estimated_absorpt_t_max 0.921

loop_
_space_group_symop_operation_xyz
'x, y, z'
'-x, y, -z+1/2'
'x+1/2, y+1/2, z'
'-x+1/2, y+1/2, -z+1/2'
'-x, -y, -z'
'x, -y, z-1/2'
'-x+1/2, -y+1/2, -z'
'x+1/2, -y+1/2, z-1/2'

loop_
_atom_site_label
_atom_site_type_symbol
_atom_site_fract_x
_atom_site_fract_y
_atom_site_fract_z
_atom_site_U_iso_or_equiv
_atom_site_adp_type
_atom_site_occupancy
_atom_site_site_symmetry_order
_atom_site_calc_flag
_atom_site_refinement_flags_posn
_atom_site_refinement_flags_adp
_atom_site_refinement_flags_occupancy
_atom_site_disorder_assembly
_atom_site_disorder_group
Co1 Co 0.38628(3) 0.96014(9) 0.68932(3) 0.0290(3) Uani 1 1 d . . . . .
V1 V 0.64903(3) 0.17662(12) 0.57950(4) 0.0284(3) Uani 1 1 d . . . . .
F21 F 0.63842(11) 0.6024(4) 0.68232(14) 0.0337(10) Uani 1 1 d . . . . .
F6 F 0.62707(12) 0.2129(5) 0.68343(16) 0.0440(6) Uani 1 1 d . . . . .
F20 F 0.55086(11) 0.3671(4) 0.54557(15) 0.0365(11) Uani 1 1 d . . . . .
F7 F 0.63270(12) 0.3759(5) 0.75205(16) 0.0440(6) Uani 1 1 d . . . . .
F5 F 0.57151(13) 0.0961(5) 0.63598(17) 0.0523(6) Uani 1 1 d . . . . .
F16 F 0.63987(12) 0.6462(4) 0.53171(15) 0.0410(12) Uani 1 1 d . . . . .
F30 F 0.58885(13) 0.6805(4) 0.60672(15) 0.0407(11) Uani 1 1 d . . . . .
F10 F 0.74392(12) 0.3100(4) 0.67705(16) 0.0440(6) Uani 1 1 d . . . . .
F25 F 0.68730(12) 0.4591(5) 0.56327(17) 0.0439(12) Uani 1 1 d . . . . .
F22 F 0.69671(12) 0.7264(4) 0.71760(16) 0.0465(13) Uani 1 1 d . . . . .
F19 F 0.51104(12) 0.4327(5) 0.46242(17) 0.0518(14) Uani 1 1 d . . . . .
F8 F 0.69583(12) 0.4940(5) 0.78764(16) 0.0440(6) Uani 1 1 d . . . . .
F4 F 0.50184(13) 0.1505(5) 0.61444(17) 0.0523(6) Uani 1 1 d . . . . .
F23 F 0.75228(12) 0.7207(5) 0.67886(19) 0.0542(14) Uani 1 1 d . . . . .
F9 F 0.75026(12) 0.4619(4) 0.74896(16) 0.0440(6) Uani 1 1 d . . . . .
O2 O 0.60047(13) 0.4264(4) 0.62740(16) 0.0276(12) Uani 1 1 d . . . . .
F26 F 0.55716(14) 0.3159(5) 0.66943(18) 0.0534(14) Uani 1 1 d . . . . .
F29 F 0.53662(14) 0.7937(5) 0.63212(18) 0.0594(16) Uani 1 1 d . . . . .
F3 F 0.46357(13) 0.1751(5) 0.52391(17) 0.0523(6) Uani 1 1 d . . . . .
F1 F 0.56505(13) 0.0768(5) 0.47654(17) 0.0523(6) Uani 1 1 d . . . . .
F24 F 0.74703(12) 0.5803(5) 0.6015(2) 0.0583(15) Uani 1 1 d . . . . .
F17 F 0.59992(15) 0.7093(5) 0.44922(17) 0.0557(14) Uani 1 1 d . . . . .
F2 F 0.49607(13) 0.1402(5) 0.45529(17) 0.0523(6) Uani 1 1 d . . . . .
F11 F 0.6004(2) 0.2618(7) 0.4711(3) 0.1035(16) Uani 1 1 d . . . . .
F18 F 0.53478(14) 0.6054(5) 0.41245(16) 0.0600(16) Uani 1 1 d . . . . .
N5 N 0.63253(15) 0.3126(6) 0.58355(19) 0.0275(14) Uani 1 1 d . . . . .
N4 N 0.68205(17) 0.1744(6) 0.6407(2) 0.0327(15) Uani 1 1 d . . . . .
N2 N 0.66823(18) 0.1924(6) 0.5255(2) 0.0340(16) Uani 1 1 d . . . . .
F27 F 0.50445(17) 0.4332(7) 0.6939(2) 0.087(2) Uani 1 1 d . . . . .
N3 N 0.60909(17) 0.0678(6) 0.5685(2) 0.0324(15) Uani 1 1 d . . . . .
N1 N 0.67732(19) -0.0045(6) 0.5806(2) 0.0377(17) Uani 1 1 d . . . . .
F28 F 0.49330(16) 0.6734(7) 0.6749(3) 0.092(2) Uani 1 1 d . . . . .
C29 C 0.68444(19) 0.2576(7) 0.6764(2) 0.0263(17) Uani 1 1 d . . . . .
F12 F 0.5912(3) 0.4157(7) 0.4002(3) 0.138(3) Uani 1 1 d . . . . .
C57 C 0.3822(2) 0.9195(7) 0.6210(3) 0.0310(18) Uani 1 1 d . . . . .
C35 C 0.65892(19) 0.5231(7) 0.6193(2) 0.0267(17) Uani 1 1 d . . . . .
C41 C 0.59818(19) 0.5002(7) 0.5436(2) 0.0260(17) Uani 1 1 d . . . . .
F15 F 0.7247(2) 0.3286(7) 0.5087(3) 0.1035(16) Uani 1 1 d . . . . .
C42 C 0.6083(2) 0.5883(7) 0.5167(3) 0.0329(18) Uani 1 1 d . . . . .
C31 C 0.71947(19) 0.4011(8) 0.7322(3) 0.035(2) Uani 1 1 d . . . . .
C36 C 0.66372(18) 0.5948(7) 0.6591(2) 0.0272(17) Uani 1 1 d . . . . .
C33 C 0.6602(2) 0.3575(7) 0.7336(3) 0.0306(18) Uani 1 1 d . . . . .
C34 C 0.65750(18) 0.2781(7) 0.6972(2) 0.0263(17) Uani 1 1 d . . . . .
C46 C 0.56431(19) 0.4523(7) 0.5231(3) 0.0276(17) Uani 1 1 d . . . . .
C40 C 0.6882(2) 0.5231(7) 0.6018(3) 0.0319(18) Uani 1 1 d . . . . .
C32 C 0.6920(2) 0.4183(7) 0.7519(3) 0.0339(19) Uani 1 1 d . . . . .
C67 C 0.38503(19) 0.9997(7) 0.7560(3) 0.0296(18) Uani 1 1 d . . . . .
C66 C 0.3542(2) 1.0495(7) 0.7223(2) 0.0293(17) Uani 1 1 d . . . . .
C63 C 0.4159(2) 1.0518(8) 0.7466(3) 0.0362(19) Uani 1 1 d . . . . .
C37 C 0.6942(2) 0.6591(7) 0.6788(3) 0.0343(19) Uani 1 1 d . . . . .
C23 C 0.5718(2) 0.0955(7) 0.5572(3) 0.0339(19) Uani 1 1 d . . . . .
C43 C 0.5883(2) 0.6236(8) 0.4735(3) 0.040(2) Uani 1 1 d . . . . .
C47 C 0.57451(18) 0.4931(7) 0.6359(3) 0.0300(18) Uani 1 1 d . . . . .
C30 C 0.71627(19) 0.3237(8) 0.6958(3) 0.0317(18) Uani 1 1 d . . . . .
C45 C 0.5430(2) 0.4859(7) 0.4800(3) 0.037(2) Uani 1 1 d . . . . .
C38 C 0.7220(2) 0.6561(8) 0.6596(3) 0.037(2) Uani 1 1 d . . . . .
C48 C 0.5515(2) 0.4328(9) 0.6590(3) 0.042(2) Uani 1 1 d . . . . .
C39 C 0.7196(2) 0.5868(8) 0.6211(3) 0.037(2) Uani 1 1 d . . . . .
C24 C 0.5540(2) 0.1115(7) 0.5906(3) 0.0346(19) Uani 1 1 d . . . . .
C53 C 0.4159(2) 0.8795(8) 0.6506(3) 0.037(2) Uani 1 1 d . . . . .
C25 C 0.5181(2) 0.1383(8) 0.5805(3) 0.040(2) Uani 1 1 d . . . . .
C56 C 0.3551(2) 0.8594(8) 0.6369(3) 0.042(2) Uani 1 1 d . . . . .
C28 C 0.5510(2) 0.1029(8) 0.5115(3) 0.038(2) Uani 1 1 d . . . . .
C52 C 0.5680(2) 0.6151(7) 0.6273(3) 0.0339(19) Uani 1 1 d . . . . .
C13 C 0.6527(2) -0.0956(8) 0.5896(3) 0.044(2) Uani 1 1 d . . . . .
H01A H 0.6541 -0.0978 0.6231 0.053 Uiso 1 1 calc R U . . .
H01B H 0.6592 -0.1763 0.5802 0.053 Uiso 1 1 calc R U . . .
C51 C 0.5404(2) 0.6740(9) 0.6395(3) 0.046(2) Uani 1 1 d . . . . .
C26 C 0.4990(2) 0.1505(8) 0.5350(3) 0.042(2) Uani 1 1 d . . . . .
C15 C 0.7110(2) -0.0017(8) 0.6188(3) 0.044(2) Uani 1 1 d . . . . .
H01C H 0.7300 0.0385 0.6081 0.053 Uiso 1 1 calc R U . . .
H01D H 0.7188 -0.0850 0.6284 0.053 Uiso 1 1 calc R U . . .
C64 C 0.4047(2) 1.1314(8) 0.7082(3) 0.041(2) Uani 1 1 d . . . . .
C27 C 0.5152(2) 0.1316(8) 0.5003(3) 0.046(2) Uani 1 1 d . . . . .
C71 C 0.3164(2) 1.0238(9) 0.7206(3) 0.043(2) Uani 1 1 d . . . . .
H02A H 0.3077 1.0845 0.7388 0.064 Uiso 1 1 calc R U . . .
H02B H 0.3146 0.9435 0.7335 0.064 Uiso 1 1 calc R U . . .
H65 H 0.3018 1.0265 0.6883 0.064 Uiso 1 1 calc R U . . .
C44 C 0.5548(2) 0.5710(8) 0.4549(3) 0.041(2) Uani 1 1 d . . . . .
C16 C 0.7042(2) 0.0661(7) 0.6589(3) 0.038(2) Uani 1 1 d . . . . .
H02D H 0.6915 0.0137 0.6761 0.046 Uiso 1 1 calc R U . . .
H02E H 0.7271 0.0913 0.6804 0.046 Uiso 1 1 calc R U . . .
C62 C 0.3771(3) 1.0030(8) 0.5814(3) 0.046(2) Uani 1 1 d . . . . .
H02F H 0.3762 0.9569 0.5531 0.068 Uiso 1 1 calc R U . . .
H02G H 0.3970 1.0602 0.5872 0.068 Uiso 1 1 calc R U . . .
H02H H 0.3547 1.0472 0.5774 0.068 Uiso 1 1 calc R U . . .
C54 C 0.4086(3) 0.7974(8) 0.6836(3) 0.048(2) Uani 1 1 d . . . . .
C55 C 0.3713(3) 0.7845(8) 0.6750(3) 0.050(2) Uani 1 1 d . . . . .
C65 C 0.3668(2) 1.1301(7) 0.6928(3) 0.037(2) Uani 1 1 d . . . . .
C72 C 0.3827(2) 0.9149(8) 0.7933(3) 0.040(2) Uani 1 1 d . . . . .
H02I H 0.4047 0.8670 0.8025 0.060 Uiso 1 1 calc R U . . .
H02J H 0.3623 0.8610 0.7819 0.060 Uiso 1 1 calc R U . . .
H02K H 0.3798 0.9605 0.8201 0.060 Uiso 1 1 calc R U . . .
C17 C 0.6636(3) 0.2847(9) 0.4929(3) 0.0605(18) Uani 1 1 d . . . . .
C14 C 0.6144(2) -0.0631(7) 0.5616(3) 0.044(2) Uani 1 1 d . . . . .
H02L H 0.6112 -0.0804 0.5282 0.053 Uiso 1 1 calc R U . . .
H02M H 0.5969 -0.1114 0.5725 0.053 Uiso 1 1 calc R U . . .
C11 C 0.6846(3) -0.0193(8) 0.5357(3) 0.052(3) Uani 1 1 d . . . . .
H02N H 0.6630 -0.0489 0.5126 0.062 Uiso 1 1 calc R U . . .
H02O H 0.7040 -0.0789 0.5381 0.062 Uiso 1 1 calc R U . . .
C22 C 0.6275(3) 0.3114(9) 0.4639(3) 0.0605(18) Uani 1 1 d . . . . .
F13 F 0.6459(3) 0.5267(7) 0.3808(3) 0.138(3) Uani 1 1 d . . . . .
C12 C 0.6955(3) 0.1017(8) 0.5211(3) 0.051(3) Uani 1 1 d . . . . .
H02P H 0.7192 0.1247 0.5411 0.061 Uiso 1 1 calc R U . . .
H02Q H 0.6969 0.0979 0.4885 0.061 Uiso 1 1 calc R U . . .
C50 C 0.5195(2) 0.6116(12) 0.6623(3) 0.056(3) Uani 1 1 d . . . . .
B1 B 0.6219(2) 0.4436(8) 0.5940(3) 0.0260(19) Uani 1 1 d . . . . .
C49 C 0.5253(2) 0.4941(11) 0.6717(3) 0.053(3) Uani 1 1 d . . . . .
C68 C 0.4540(2) 1.0284(11) 0.7742(3) 0.056(3) Uani 1 1 d . . . . .
H02R H 0.4626 1.0964 0.7952 0.084 Uiso 1 1 calc R U . . .
H02S H 0.4691 1.0193 0.7529 0.084 Uiso 1 1 calc R U . . .
H02T H 0.4550 0.9542 0.7924 0.084 Uiso 1 1 calc R U . . .
C70 C 0.3437(3) 1.2038(8) 0.6546(3) 0.057(3) Uani 1 1 d . . . . .
H02U H 0.3369 1.2788 0.6674 0.085 Uiso 1 1 calc R U . . .
H02V H 0.3222 1.1579 0.6395 0.085 Uiso 1 1 calc R U . . .
H02W H 0.3568 1.2230 0.6317 0.085 Uiso 1 1 calc R U . . .
C61 C 0.3148(2) 0.8730(12) 0.6152(3) 0.070(4) Uani 1 1 d . . . . .
H59 H 0.3094 0.9571 0.6058 0.105 Uiso 1 1 calc R U . . .
H54 H 0.3020 0.8503 0.6381 0.105 Uiso 1 1 calc R U . . .
H64 H 0.3074 0.8205 0.5880 0.105 Uiso 1 1 calc R U . . .
C58 C 0.4514(2) 0.9164(12) 0.6453(3) 0.065(3) Uani 1 1 d . . . . .
H58 H 0.4698 0.8993 0.6741 0.098 Uiso 1 1 calc R U . . .
H53 H 0.4511 1.0031 0.6386 0.098 Uiso 1 1 calc R U . . .
H63 H 0.4565 0.8712 0.6197 0.098 Uiso 1 1 calc R U . . .
C18 C 0.6914(3) 0.3455(9) 0.4818(3) 0.0605(18) Uani 1 1 d . . . . .
C69 C 0.4287(3) 1.2100(10) 0.6885(4) 0.074(4) Uani 1 1 d . . . . .
H57 H 0.4165 1.2312 0.6564 0.111 Uiso 1 1 calc R U . . .
H52 H 0.4507 1.1660 0.6893 0.111 Uiso 1 1 calc R U . . .
H62 H 0.4345 1.2837 0.7071 0.111 Uiso 1 1 calc R U . . .
F14 F 0.7141(2) 0.4821(7) 0.4357(3) 0.1035(16) Uani 1 1 d . . . . .
C59 C 0.4352(4) 0.7289(12) 0.7208(4) 0.090(5) Uani 1 1 d . . . . .
H56 H 0.4261 0.7205 0.7482 0.134 Uiso 1 1 calc R U . . .
H51 H 0.4579 0.7730 0.7293 0.134 Uiso 1 1 calc R U . . .
H61 H 0.4390 0.6487 0.7092 0.134 Uiso 1 1 calc R U . . .
C21 C 0.6248(5) 0.3950(12) 0.4279(5) 0.096(3) Uani 1 1 d . . . . .
C60 C 0.3512(4) 0.7023(10) 0.6996(4) 0.085(4) Uani 1 1 d . . . . .
H55 H 0.3460 0.6257 0.6827 0.127 Uiso 1 1 calc R U . . .
H50 H 0.3289 0.7410 0.7007 0.127 Uiso 1 1 calc R U . . .
H60 H 0.3659 0.6870 0.7312 0.127 Uiso 1 1 calc R U . . .
C20 C 0.6517(5) 0.4485(11) 0.4179(5) 0.096(3) Uani 1 1 d . . . . .
C19 C 0.6858(5) 0.4277(12) 0.4455(5) 0.096(3) Uani 1 1 d . . . . .
O1 O 0.7500 0.7500 0.5000 0.284(16) Uiso 1 2 d DS . P . .
C1 C 0.8107(3) 0.792(3) 0.5334(10) 0.221(12) Uiso 1 1 d D . . . .
C2 C 0.7825(9) 0.715(6) 0.5450(16) 0.29(3) Uiso 0.5 1 d D . P . .
C3 C 0.7234(11) 0.650(6) 0.513(3) 0.29(3) Uiso 0.5 1 d D . P . .

loop_
_atom_site_aniso_label
_atom_site_aniso_U_11
_atom_site_aniso_U_22
_atom_site_aniso_U_33
_atom_site_aniso_U_23
_atom_site_aniso_U_13
_atom_site_aniso_U_12
Co1 0.0273(6) 0.0294(6) 0.0292(6) 0.0004(4) 0.0057(4) 0.0008(5)
V1 0.0322(7) 0.0249(7) 0.0218(6) 0.0001(5) -0.0035(5) 0.0070(6)
F21 0.028(2) 0.037(3) 0.033(2) -0.0094(19) 0.0015(19) 0.001(2)
F6 0.0324(12) 0.0500(14) 0.0439(12) -0.0078(10) 0.0006(9) 0.0017(10)
F20 0.026(2) 0.028(2) 0.047(3) 0.006(2) -0.0061(19) -0.0046(19)
F7 0.0324(12) 0.0500(14) 0.0439(12) -0.0078(10) 0.0006(9) 0.0017(10)
F5 0.0451(14) 0.0560(16) 0.0438(13) 0.0015(11) -0.0089(10) -0.0032(12)
F16 0.038(3) 0.037(3) 0.040(3) 0.005(2) -0.004(2) -0.016(2)
F30 0.049(3) 0.028(3) 0.040(3) 0.000(2) 0.002(2) 0.008(2)
F10 0.0324(12) 0.0500(14) 0.0439(12) -0.0078(10) 0.0006(9) 0.0017(10)
F25 0.031(3) 0.053(3) 0.051(3) -0.013(2) 0.016(2) -0.001(2)
F22 0.041(3) 0.042(3) 0.045(3) -0.013(2) -0.009(2) -0.007(2)
F19 0.031(3) 0.049(3) 0.057(3) -0.004(2) -0.020(2) -0.004(2)
F8 0.0324(12) 0.0500(14) 0.0439(12) -0.0078(10) 0.0006(9) 0.0017(10)
F4 0.0451(14) 0.0560(16) 0.0438(13) 0.0015(11) -0.0089(10) -0.0032(12)
F23 0.024(2) 0.053(3) 0.071(3) 0.001(3) -0.013(2) -0.010(2)
F9 0.0324(12) 0.0500(14) 0.0439(12) -0.0078(10) 0.0006(9) 0.0017(10)
O2 0.025(3) 0.027(3) 0.029(3) -0.002(2) 0.005(2) 0.000(2)
F26 0.058(3) 0.047(3) 0.061(3) -0.001(3) 0.026(3) -0.013(3)
F29 0.062(4) 0.053(4) 0.051(3) -0.015(3) -0.007(3) 0.032(3)
F3 0.0451(14) 0.0560(16) 0.0438(13) 0.0015(11) -0.0089(10) -0.0032(12)
F1 0.0451(14) 0.0560(16) 0.0438(13) 0.0015(11) -0.0089(10) -0.0032(12)
F24 0.024(3) 0.077(4) 0.076(4) -0.003(3) 0.016(2) -0.005(3)
F17 0.068(4) 0.048(3) 0.042(3) 0.020(2) -0.001(3) -0.010(3)
F2 0.0451(14) 0.0560(16) 0.0438(13) 0.0015(11) -0.0089(10) -0.0032(12)
F11 0.101(3) 0.075(3) 0.154(4) 0.035(3) 0.068(3) 0.029(3)
F18 0.061(3) 0.059(4) 0.038(3) 0.012(2) -0.025(2) -0.001(3)
N5 0.023(3) 0.033(4) 0.021(3) 0.001(3) -0.004(2) -0.002(3)
N4 0.032(4) 0.029(4) 0.030(3) 0.000(3) -0.005(3) 0.009(3)
N2 0.044(4) 0.032(4) 0.026(3) -0.001(3) 0.010(3) 0.016(3)
F27 0.059(4) 0.124(6) 0.096(5) -0.028(4) 0.051(4) -0.030(4)
N3 0.035(4) 0.023(4) 0.032(3) 0.001(3) -0.003(3) 0.005(3)
N1 0.048(4) 0.031(4) 0.027(3) 0.005(3) -0.004(3) 0.015(3)
F28 0.046(4) 0.124(6) 0.112(5) -0.043(5) 0.031(4) 0.024(4)
C29 0.023(4) 0.029(4) 0.020(3) 0.002(3) -0.007(3) 0.007(3)
F12 0.265(9) 0.088(4) 0.070(3) 0.040(3) 0.062(4) 0.104(5)
C57 0.035(4) 0.031(4) 0.028(4) -0.003(3) 0.011(3) 0.001(4)
C35 0.023(4) 0.020(4) 0.031(4) 0.004(3) -0.002(3) 0.001(3)
C41 0.023(4) 0.026(4) 0.025(4) -0.006(3) 0.000(3) -0.001(3)
F15 0.101(3) 0.075(3) 0.154(4) 0.035(3) 0.068(3) 0.029(3)
C42 0.030(4) 0.030(5) 0.033(4) -0.001(3) -0.001(3) -0.003(4)
C31 0.019(4) 0.040(5) 0.032(4) -0.005(4) -0.015(3) -0.003(4)
C36 0.016(4) 0.026(4) 0.032(4) -0.002(3) -0.008(3) 0.005(3)
C33 0.027(4) 0.034(5) 0.030(4) 0.004(3) 0.006(3) 0.006(3)
C34 0.021(4) 0.023(4) 0.029(4) 0.004(3) -0.005(3) -0.003(3)
C46 0.026(4) 0.021(4) 0.031(4) 0.001(3) -0.001(3) 0.002(3)
C40 0.025(4) 0.035(5) 0.032(4) -0.003(4) 0.001(3) 0.000(3)
C32 0.033(5) 0.034(5) 0.029(4) -0.007(3) -0.002(3) 0.006(4)
C67 0.022(4) 0.036(5) 0.029(4) -0.007(3) 0.004(3) -0.001(3)
C66 0.035(4) 0.025(4) 0.025(4) -0.003(3) 0.002(3) 0.005(3)
C63 0.034(5) 0.040(5) 0.032(4) -0.009(4) 0.005(3) -0.002(4)
C37 0.029(4) 0.029(5) 0.037(4) 0.002(4) -0.003(3) 0.002(4)
C23 0.039(5) 0.019(4) 0.032(4) 0.003(3) -0.011(4) -0.005(3)
C43 0.047(5) 0.032(5) 0.033(4) 0.005(4) -0.001(4) -0.001(4)
C47 0.012(4) 0.041(5) 0.034(4) -0.010(4) 0.002(3) 0.001(3)
C30 0.019(4) 0.043(5) 0.029(4) 0.002(4) 0.000(3) 0.013(4)
C45 0.027(4) 0.030(5) 0.042(5) -0.005(4) -0.012(4) -0.006(4)
C38 0.021(4) 0.035(5) 0.044(5) 0.004(4) -0.010(4) 0.000(3)
C48 0.030(5) 0.049(6) 0.045(5) -0.012(4) 0.006(4) -0.006(4)
C39 0.018(4) 0.044(5) 0.048(5) 0.005(4) 0.007(4) 0.001(4)
C24 0.035(5) 0.027(5) 0.032(4) 0.003(3) -0.008(4) -0.008(4)
C53 0.034(5) 0.043(5) 0.040(5) 0.001(4) 0.019(4) 0.006(4)
C25 0.048(5) 0.029(5) 0.038(5) -0.003(4) 0.002(4) -0.011(4)
C56 0.040(5) 0.039(5) 0.051(5) -0.023(4) 0.016(4) -0.010(4)
C28 0.041(5) 0.035(5) 0.033(4) -0.001(4) 0.001(4) -0.001(4)
C52 0.031(4) 0.035(5) 0.031(4) -0.004(4) -0.001(3) 0.002(4)
C13 0.063(6) 0.025(5) 0.037(5) 0.001(4) 0.002(4) 0.014(4)
C51 0.038(5) 0.053(6) 0.037(5) -0.019(4) -0.009(4) 0.020(5)
C26 0.029(5) 0.031(5) 0.053(5) -0.006(4) -0.014(4) -0.004(4)
C15 0.055(6) 0.036(5) 0.033(4) 0.007(4) -0.002(4) 0.022(4)
C64 0.045(5) 0.038(5) 0.045(5) -0.007(4) 0.020(4) -0.013(4)
C27 0.051(6) 0.036(5) 0.032(5) 0.006(4) -0.022(4) -0.005(4)
C71 0.026(4) 0.065(6) 0.031(4) -0.006(4) -0.002(3) 0.011(4)
C44 0.043(5) 0.033(5) 0.033(4) 0.002(4) -0.012(4) 0.006(4)
C16 0.045(5) 0.032(5) 0.025(4) 0.008(3) -0.010(4) 0.012(4)
C62 0.053(6) 0.050(6) 0.032(4) 0.001(4) 0.010(4) 0.015(5)
C54 0.067(7) 0.041(5) 0.043(5) 0.007(4) 0.029(5) 0.029(5)
C55 0.085(8) 0.027(5) 0.048(5) -0.004(4) 0.036(5) -0.007(5)
C65 0.044(5) 0.029(5) 0.035(4) -0.003(4) 0.000(4) 0.007(4)
C72 0.034(5) 0.049(6) 0.034(4) 0.002(4) 0.005(4) 0.002(4)
C17 0.112(6) 0.042(3) 0.037(3) 0.012(2) 0.036(3) 0.039(3)
C14 0.053(6) 0.023(5) 0.047(5) -0.003(4) -0.006(4) 0.001(4)
C11 0.071(7) 0.040(6) 0.038(5) -0.001(4) 0.004(4) 0.032(5)
C22 0.112(6) 0.042(3) 0.037(3) 0.012(2) 0.036(3) 0.039(3)
F13 0.265(9) 0.088(4) 0.070(3) 0.040(3) 0.062(4) 0.104(5)
C12 0.068(7) 0.049(6) 0.039(5) 0.011(4) 0.019(4) 0.035(5)
C50 0.024(5) 0.094(9) 0.047(5) -0.025(6) 0.006(4) 0.009(5)
B1 0.024(4) 0.024(5) 0.025(4) 0.002(3) -0.003(3) 0.001(4)
C49 0.039(6) 0.071(8) 0.050(6) -0.022(5) 0.016(4) -0.013(5)
C68 0.026(5) 0.102(9) 0.037(5) -0.004(5) 0.003(4) -0.008(5)
C70 0.090(8) 0.034(5) 0.045(5) 0.004(4) 0.016(5) 0.014(5)
C61 0.040(6) 0.120(10) 0.050(6) -0.040(6) 0.013(5) -0.026(6)
C58 0.032(5) 0.115(10) 0.046(6) -0.001(6) 0.005(4) 0.004(6)
C18 0.112(6) 0.042(3) 0.037(3) 0.012(2) 0.036(3) 0.039(3)
C69 0.098(9) 0.063(7) 0.072(7) -0.016(6) 0.039(7) -0.042(7)
F14 0.101(3) 0.075(3) 0.154(4) 0.035(3) 0.068(3) 0.029(3)
C59 0.146(12) 0.083(9) 0.051(6) 0.036(6) 0.047(7) 0.075(9)
C21 0.166(9) 0.065(5) 0.085(5) 0.040(4) 0.083(6) 0.061(5)
C60 0.161(13) 0.043(7) 0.070(7) -0.022(6) 0.067(8) -0.039(7)
C20 0.166(9) 0.065(5) 0.085(5) 0.040(4) 0.083(6) 0.061(5)
C19 0.166(9) 0.065(5) 0.085(5) 0.040(4) 0.083(6) 0.061(5)

loop_
_atom_type_symbol
_atom_type_description
_atom_type_scat_dispersion_real
_atom_type_scat_dispersion_imag
_atom_type_scat_source
C C 0.0033 0.0016 'International Tables Vol C Tables 4.2.6.8 and 6.1.1.4'
B B 0.0013 0.0007 'International Tables Vol C Tables 4.2.6.8 and 6.1.1.4'
N N 0.0061 0.0033 'International Tables Vol C Tables 4.2.6.8 and 6.1.1.4'
O O 0.0106 0.0060 'International Tables Vol C Tables 4.2.6.8 and 6.1.1.4'
F F 0.0171 0.0103 'International Tables Vol C Tables 4.2.6.8 and 6.1.1.4'
V V 0.3005 0.5294 'International Tables Vol C Tables 4.2.6.8 and 6.1.1.4'
Co Co 0.3494 0.9721 'International Tables Vol C Tables 4.2.6.8 and 6.1.1.4'
H H 0.0000 0.0000 'International Tables Vol C Tables 4.2.6.8 and 6.1.1.4'

loop_
_geom_angle_atom_site_label_1
_geom_angle_atom_site_label_2
_geom_angle_atom_site_label_3
_geom_angle
_geom_angle_site_symmetry_1
_geom_angle_site_symmetry_3
_geom_angle_publ_flag
C54 Co1 C56 68.2(4) . . ?
C54 Co1 C55 40.6(4) . . ?
C56 Co1 C55 40.5(4) . . ?
C54 Co1 C66 143.3(3) . . ?
C56 Co1 C66 108.7(3) . . ?
C55 Co1 C66 112.6(4) . . ?
C54 Co1 C65 175.4(4) . . ?
C56 Co1 C65 113.0(3) . . ?
C55 Co1 C65 143.1(4) . . ?
C66 Co1 C65 41.0(3) . . ?
C54 Co1 C53 41.0(3) . . ?
C56 Co1 C53 68.6(3) . . ?
C55 Co1 C53 68.8(4) . . ?
C66 Co1 C53 174.5(3) . . ?
C65 Co1 C53 134.8(4) . . ?
C54 Co1 C67 113.2(3) . . ?
C56 Co1 C67 134.3(3) . . ?
C55 Co1 C67 109.1(3) . . ?
C66 Co1 C67 41.5(3) . . ?
C65 Co1 C67 69.4(3) . . ?
C53 Co1 C67 143.7(3) . . ?
C54 Co1 C64 136.0(4) . . ?
C56 Co1 C64 144.0(4) . . ?
C55 Co1 C64 175.3(4) . . ?
C66 Co1 C64 68.5(3) . . ?
C65 Co1 C64 40.6(3) . . ?
C53 Co1 C64 110.6(3) . . ?
C67 Co1 C64 68.4(3) . . ?
C54 Co1 C57 69.1(3) . . ?
C56 Co1 C57 40.9(3) . . ?
C55 Co1 C57 68.9(3) . . ?
C66 Co1 C57 133.7(3) . . ?
C65 Co1 C57 108.8(3) . . ?
C53 Co1 C57 41.2(3) . . ?
C67 Co1 C57 174.4(3) . . ?
C64 Co1 C57 113.9(3) . . ?
C54 Co1 C63 110.6(4) . . ?
C56 Co1 C63 174.5(4) . . ?
C55 Co1 C63 135.2(4) . . ?
C66 Co1 C63 68.8(3) . . ?
C65 Co1 C63 68.6(3) . . ?
C53 Co1 C63 114.3(3) . . ?
C67 Co1 C63 40.6(3) . . ?
C64 Co1 C63 40.4(3) . . ?
C57 Co1 C63 144.3(3) . . ?
N5 V1 N3 105.7(3) . . ?
N5 V1 N4 96.6(3) . . ?
N3 V1 N4 117.0(3) . . ?
N5 V1 N2 102.7(3) . . ?
N3 V1 N2 112.6(3) . . ?
N4 V1 N2 118.5(3) . . ?
N5 V1 N1 173.4(3) . . ?
N3 V1 N1 79.4(3) . . ?
N4 V1 N1 77.3(2) . . ?
N2 V1 N1 78.6(3) . . ?
C47 O2 B1 130.8(6) . . ?
B1 N5 V1 171.3(5) . . ?
C29 N4 C16 109.8(6) . . ?
C29 N4 V1 127.4(5) . . ?
C16 N4 V1 121.8(5) . . ?
C17 N2 C12 113.3(7) . . ?
C17 N2 V1 129.4(5) . . ?
C12 N2 V1 116.7(5) . . ?
C23 N3 C14 110.2(6) . . ?
C23 N3 V1 128.8(5) . . ?
C14 N3 V1 119.9(5) . . ?
C11 N1 C13 113.0(7) . . ?
C11 N1 C15 111.2(7) . . ?
C13 N1 C15 111.0(6) . . ?
C11 N1 V1 107.4(5) . . ?
C13 N1 V1 105.7(5) . . ?
C15 N1 V1 108.3(5) . . ?
C34 C29 N4 123.6(7) . . ?
C34 C29 C30 114.8(7) . . ?
N4 C29 C30 121.5(7) . . ?
C56 C57 C53 106.6(7) . . ?
C56 C57 C62 127.3(8) . . ?
C53 C57 C62 126.1(7) . . ?
C56 C57 Co1 68.9(4) . . ?
C53 C57 Co1 69.1(4) . . ?
C62 C57 Co1 128.3(6) . . ?
C40 C35 C36 112.8(7) . . ?
C40 C35 B1 121.6(7) . . ?
C36 C35 B1 125.6(7) . . ?
C42 C41 C46 113.1(6) . . ?
C42 C41 B1 128.0(6) . . ?
C46 C41 B1 118.9(6) . . ?
F16 C42 C43 114.3(7) . . ?
F16 C42 C41 121.1(6) . . ?
C43 C42 C41 124.7(7) . . ?
F9 C31 C32 119.3(7) . . ?
F9 C31 C30 119.5(7) . . ?
C32 C31 C30 121.2(7) . . ?
F21 C36 C37 114.3(7) . . ?
F21 C36 C35 121.5(6) . . ?
C37 C36 C35 124.2(7) . . ?
F7 C33 C34 121.2(7) . . ?
F7 C33 C32 119.1(7) . . ?
C34 C33 C32 119.6(7) . . ?
F6 C34 C29 119.1(7) . . ?
F6 C34 C33 117.2(7) . . ?
C29 C34 C33 123.7(7) . . ?
F20 C46 C45 116.0(6) . . ?
F20 C46 C41 119.6(6) . . ?
C45 C46 C41 124.4(7) . . ?
F25 C40 C35 119.5(7) . . ?
F25 C40 C39 116.1(7) . . ?
C35 C40 C39 124.4(7) . . ?
F8 C32 C31 120.0(7) . . ?
F8 C32 C33 121.3(7) . . ?
C31 C32 C33 118.7(7) . . ?
C63 C67 C66 107.1(7) . . ?
C63 C67 C72 129.0(7) . . ?
C66 C67 C72 123.8(7) . . ?
C63 C67 Co1 69.8(4) . . ?
C66 C67 Co1 68.9(4) . . ?
C72 C67 Co1 128.2(6) . . ?
C65 C66 C67 107.8(7) . . ?
C65 C66 C71 126.8(7) . . ?
C67 C66 C71 125.4(7) . . ?
C65 C66 Co1 69.4(5) . . ?
C67 C66 Co1 69.6(4) . . ?
C71 C66 Co1 128.2(6) . . ?
C64 C63 C67 108.5(7) . . ?
C64 C63 C68 126.2(8) . . ?
C67 C63 C68 125.3(8) . . ?
C64 C63 Co1 69.6(5) . . ?
C67 C63 Co1 69.5(4) . . ?
C68 C63 Co1 128.1(6) . . ?
C38 C37 F22 119.4(7) . . ?
C38 C37 C36 120.1(8) . . ?
F22 C37 C36 120.5(7) . . ?
C24 C23 C28 115.7(8) . . ?
C24 C23 N3 122.2(7) . . ?
C28 C23 N3 122.1(8) . . ?
F17 C43 C42 121.5(7) . . ?
F17 C43 C44 119.4(7) . . ?
C42 C43 C44 119.1(8) . . ?
O2 C47 C52 128.2(7) . . ?
O2 C47 C48 115.9(7) . . ?
C52 C47 C48 115.9(7) . . ?
F10 C30 C31 119.3(7) . . ?
F10 C30 C29 118.6(7) . . ?
C31 C30 C29 122.0(7) . . ?
F19 C45 C44 120.1(7) . . ?
F19 C45 C46 120.4(8) . . ?
C44 C45 C46 119.5(7) . . ?
C37 C38 F23 120.4(8) . . ?
C37 C38 C39 119.2(7) . . ?
F23 C38 C39 120.4(8) . . ?
F26 C48 C49 120.4(9) . . ?
F26 C48 C47 118.7(7) . . ?
C49 C48 C47 120.9(9) . . ?
F24 C39 C38 120.8(7) . . ?
F24 C39 C40 120.0(8) . . ?
C38 C39 C40 119.2(7) . . ?
F5 C24 C23 119.7(7) . . ?
F5 C24 C25 117.1(8) . . ?
C23 C24 C25 123.2(7) . . ?
C54 C53 C57 107.6(7) . . ?
C54 C53 C58 127.7(8) . . ?
C57 C53 C58 124.6(8) . . ?
C54 C53 Co1 68.9(4) . . ?
C57 C53 Co1 69.8(4) . . ?
C58 C53 Co1 128.3(7) . . ?
F4 C25 C26 120.1(8) . . ?
F4 C25 C24 120.8(7) . . ?
C26 C25 C24 119.2(8) . . ?
C55 C56 C57 109.3(8) . . ?
C55 C56 C61 125.6(9) . . ?
C57 C56 C61 125.1(9) . . ?
C55 C56 Co1 70.0(5) . . ?
C57 C56 Co1 70.2(4) . . ?
C61 C56 Co1 126.9(6) . . ?
F1 C28 C27 117.5(7) . . ?
F1 C28 C23 120.2(8) . . ?
C27 C28 C23 122.3(8) . . ?
F30 C52 C47 120.2(7) . . ?
F30 C52 C51 118.0(8) . . ?
C47 C52 C51 121.8(8) . . ?
N1 C13 C14 108.9(7) . . ?
N1 C13 H01A 109.9 . . ?
C14 C13 H01A 109.9 . . ?
N1 C13 H01B 109.9 . . ?
C14 C13 H01B 109.9 . . ?
H01A C13 H01B 108.3 . . ?
F29 C51 C50 121.4(9) . . ?
F29 C51 C52 118.6(9) . . ?
C50 C51 C52 119.7(9) . . ?
F3 C26 C27 119.4(7) . . ?
F3 C26 C25 120.5(9) . . ?
C27 C26 C25 120.0(8) . . ?
N1 C15 C16 108.5(7) . . ?
N1 C15 H01C 110.0 . . ?
C16 C15 H01C 110.0 . . ?
N1 C15 H01D 110.0 . . ?
C16 C15 H01D 110.0 . . ?
H01C C15 H01D 108.4 . . ?
C63 C64 C65 108.9(7) . . ?
C63 C64 C69 125.8(9) . . ?
C65 C64 C69 125.2(9) . . ?
C63 C64 Co1 70.0(5) . . ?
C65 C64 Co1 69.3(5) . . ?
C69 C64 Co1 129.2(7) . . ?
F2 C27 C26 120.1(8) . . ?
F2 C27 C28 120.3(9) . . ?
C26 C27 C28 119.6(7) . . ?
C66 C71 H02A 109.5 . . ?
C66 C71 H02B 109.5 . . ?
H02A C71 H02B 109.5 . . ?
C66 C71 H65 109.5 . . ?
H02A C71 H65 109.5 . . ?
H02B C71 H65 109.5 . . ?
F18 C44 C45 121.3(7) . . ?
F18 C44 C43 119.6(8) . . ?
C45 C44 C43 119.1(7) . . ?
N4 C16 C15 108.7(6) . . ?
N4 C16 H02D 110.0 . . ?
C15 C16 H02D 110.0 . . ?
N4 C16 H02E 110.0 . . ?
C15 C16 H02E 110.0 . . ?
H02D C16 H02E 108.3 . . ?
C57 C62 H02F 109.5 . . ?
C57 C62 H02G 109.5 . . ?
H02F C62 H02G 109.5 . . ?
C57 C62 H02H 109.5 . . ?
H02F C62 H02H 109.5 . . ?
H02G C62 H02H 109.5 . . ?
C55 C54 C53 108.9(8) . . ?
C55 C54 C59 123.7(9) . . ?
C53 C54 C59 127.4(10) . . ?
C55 C54 Co1 70.3(5) . . ?
C53 C54 Co1 70.2(5) . . ?
C59 C54 Co1 127.7(7) . . ?
C54 C55 C56 107.6(8) . . ?
C54 C55 C60 127.7(10) . . ?
C56 C55 C60 124.7(11) . . ?
C54 C55 Co1 69.1(5) . . ?
C56 C55 Co1 69.5(5) . . ?
C60 C55 Co1 128.8(7) . . ?
C64 C65 C66 107.8(7) . . ?
C64 C65 C70 127.0(9) . . ?
C66 C65 C70 125.1(8) . . ?
C64 C65 Co1 70.1(5) . . ?
C66 C65 Co1 69.6(4) . . ?
C70 C65 Co1 128.3(6) . . ?
C67 C72 H02I 109.5 . . ?
C67 C72 H02J 109.5 . . ?
H02I C72 H02J 109.5 . . ?
C67 C72 H02K 109.5 . . ?
H02I C72 H02K 109.5 . . ?
H02J C72 H02K 109.5 . . ?
N2 C17 C18 124.0(10) . . ?
N2 C17 C22 119.1(10) . . ?
C18 C17 C22 116.4(8) . . ?
N3 C14 C13 107.5(6) . . ?
N3 C14 H02L 110.2 . . ?
C13 C14 H02L 110.2 . . ?
N3 C14 H02M 110.2 . . ?
C13 C14 H02M 110.2 . . ?
H02L C14 H02M 108.5 . . ?
N1 C11 C12 108.0(7) . . ?
N1 C11 H02N 110.1 . . ?
C12 C11 H02N 110.1 . . ?
N1 C11 H02O 110.1 . . ?
C12 C11 H02O 110.1 . . ?
H02N C11 H02O 108.4 . . ?
F11 C22 C21 121.8(12) . . ?
F11 C22 C17 121.5(9) . . ?
C21 C22 C17 116.7(12) . . ?
N2 C12 C11 108.0(8) . . ?
N2 C12 H02P 110.1 . . ?
C11 C12 H02P 110.1 . . ?
N2 C12 H02Q 110.1 . . ?
C11 C12 H02Q 110.1 . . ?
H02P C12 H02Q 108.4 . . ?
C49 C50 F28 121.8(11) . . ?
C49 C50 C51 120.1(9) . . ?
F28 C50 C51 118.1(11) . . ?
O2 B1 N5 104.1(6) . . ?
O2 B1 C41 112.6(6) . . ?
N5 B1 C41 106.3(6) . . ?
O2 B1 C35 109.5(6) . . ?
N5 B1 C35 109.6(6) . . ?
C41 B1 C35 114.2(6) . . ?
C50 C49 F27 119.8(9) . . ?
C50 C49 C48 121.5(10) . . ?
F27 C49 C48 118.7(10) . . ?
C63 C68 H02R 109.5 . . ?
C63 C68 H02S 109.5 . . ?
H02R C68 H02S 109.5 . . ?
C63 C68 H02T 109.5 . . ?
H02R C68 H02T 109.5 . . ?
H02S C68 H02T 109.5 . . ?
C65 C70 H02U 109.5 . . ?
C65 C70 H02V 109.5 . . ?
H02U C70 H02V 109.5 . . ?
C65 C70 H02W 109.5 . . ?
H02U C70 H02W 109.5 . . ?
H02V C70 H02W 109.5 . . ?
C56 C61 H59 109.5 . . ?
C56 C61 H54 109.5 . . ?
H59 C61 H54 109.5 . . ?
C56 C61 H64 109.5 . . ?
H59 C61 H64 109.5 . . ?
H54 C61 H64 109.5 . . ?
C53 C58 H58 109.5 . . ?
C53 C58 H53 109.5 . . ?
H58 C58 H53 109.5 . . ?
C53 C58 H63 109.5 . . ?
H58 C58 H63 109.5 . . ?
H53 C58 H63 109.5 . . ?
F15 C18 C19 118.9(13) . . ?
F15 C18 C17 118.6(8) . . ?
C19 C18 C17 122.3(12) . . ?
C64 C69 H57 109.5 . . ?
C64 C69 H52 109.5 . . ?
H57 C69 H52 109.5 . . ?
C64 C69 H62 109.5 . . ?
H57 C69 H62 109.5 . . ?
H52 C69 H62 109.5 . . ?
C54 C59 H56 109.5 . . ?
C54 C59 H51 109.5 . . ?
H56 C59 H51 109.5 . . ?
C54 C59 H61 109.5 . . ?
H56 C59 H61 109.5 . . ?
H51 C59 H61 109.5 . . ?
C20 C21 F12 118.7(11) . . ?
C20 C21 C22 125.2(15) . . ?
F12 C21 C22 116.0(13) . . ?
C55 C60 H55 109.5 . . ?
C55 C60 H50 109.5 . . ?
H55 C60 H50 109.5 . . ?
C55 C60 H60 109.5 . . ?
H55 C60 H60 109.5 . . ?
H50 C60 H60 109.5 . . ?
C21 C20 F13 120.1(15) . . ?
C21 C20 C19 119.2(12) . . ?
F13 C20 C19 120.7(14) . . ?
F14 C19 C18 119.6(14) . . ?
F14 C19 C20 120.2(11) . . ?
C18 C19 C20 120.0(14) . . ?
C2 O1 C2 180(3) 7_666 . ?
C2 O1 C3 93(2) 7_666 7_666 ?
C2 O1 C3 87(2) . 7_666 ?
C2 O1 C3 87(2) 7_666 . ?
C2 O1 C3 93(2) . . ?
C3 O1 C3 180.0 7_666 . ?
C2 C1 C3 87(2) . 7_666 ?
C1 C2 O1 97.4(16) . . ?
O1 C3 C1 88(3) . 7_666 ?

loop_
_geom_bond_atom_site_label_1
_geom_bond_atom_site_label_2
_geom_bond_distance
_geom_bond_site_symmetry_2
_geom_bond_publ_flag
Co1 C54 2.028(8) . ?
Co1 C56 2.039(8) . ?
Co1 C55 2.044(9) . ?
Co1 C66 2.045(8) . ?
Co1 C65 2.043(8) . ?
Co1 C53 2.046(8) . ?
Co1 C67 2.054(7) . ?
Co1 C64 2.054(9) . ?
Co1 C57 2.055(7) . ?
Co1 C63 2.058(8) . ?
V1 N5 1.655(7) . ?
V1 N3 1.925(7) . ?
V1 N4 1.934(6) . ?
V1 N2 1.962(6) . ?
V1 N1 2.285(7) . ?
F21 C36 1.351(9) . ?
F6 C34 1.354(8) . ?
F20 C46 1.344(9) . ?
F7 C33 1.348(9) . ?
F5 C24 1.355(9) . ?
F16 C42 1.353(9) . ?
F30 C52 1.355(9) . ?
F10 C30 1.348(9) . ?
F25 C40 1.346(9) . ?
F22 C37 1.360(9) . ?
F19 C45 1.348(9) . ?
F8 C32 1.336(9) . ?
F4 C25 1.340(10) . ?
F23 C38 1.367(9) . ?
F9 C31 1.349(9) . ?
O2 C47 1.331(9) . ?
O2 B1 1.476(10) . ?
F26 C48 1.336(11) . ?
F29 C51 1.346(11) . ?
F3 C26 1.356(10) . ?
F1 C28 1.336(10) . ?
F24 C39 1.353(9) . ?
F17 C43 1.346(10) . ?
F2 C27 1.357(9) . ?
F11 C22 1.258(13) . ?
F18 C44 1.354(9) . ?
N5 B1 1.564(11) . ?
N4 C29 1.397(10) . ?
N4 C16 1.493(10) . ?
N2 C17 1.390(11) . ?
N2 C12 1.494(10) . ?
F27 C49 1.358(12) . ?
N3 C23 1.433(10) . ?
N3 C14 1.488(10) . ?
N1 C11 1.453(11) . ?
N1 C13 1.466(12) . ?
N1 C15 1.489(10) . ?
F28 C50 1.362(11) . ?
C29 C34 1.374(11) . ?
C29 C30 1.421(11) . ?
F12 C21 1.367(18) . ?
C57 C56 1.431(12) . ?
C57 C53 1.442(11) . ?
C57 C62 1.475(11) . ?
C35 C40 1.377(11) . ?
C35 C36 1.401(10) . ?
C35 B1 1.685(11) . ?
C41 C42 1.387(11) . ?
C41 C46 1.401(10) . ?
C41 B1 1.665(10) . ?
F15 C18 1.344(13) . ?
C42 C43 1.374(11) . ?
C31 C32 1.368(11) . ?
C31 C30 1.365(11) . ?
C36 C37 1.374(11) . ?
C33 C34 1.380(11) . ?
C33 C32 1.385(11) . ?
C46 C45 1.384(11) . ?
C40 C39 1.395(11) . ?
C67 C63 1.427(11) . ?
C67 C66 1.454(10) . ?
C67 C72 1.480(11) . ?
C66 C65 1.432(12) . ?
C66 C71 1.485(11) . ?
C63 C64 1.420(12) . ?
C63 C68 1.515(11) . ?
C37 C38 1.356(12) . ?
C23 C24 1.373(12) . ?
C23 C28 1.393(11) . ?
C43 C44 1.402(12) . ?
C47 C52 1.386(12) . ?
C47 C48 1.434(12) . ?
C45 C44 1.359(12) . ?
C38 C39 1.367(12) . ?
C48 C49 1.363(13) . ?
C24 C25 1.380(12) . ?
C53 C54 1.426(12) . ?
C53 C58 1.489(12) . ?
C25 C26 1.372(12) . ?
C56 C55 1.414(13) . ?
C56 C61 1.534(13) . ?
C28 C27 1.381(12) . ?
C52 C51 1.385(12) . ?
C13 C14 1.542(12) . ?
C13 H01A 0.9900 . ?
C13 H01B 0.9900 . ?
C51 C50 1.379(15) . ?
C26 C27 1.365(13) . ?
C15 C16 1.496(12) . ?
C15 H01C 0.9900 . ?
C15 H01D 0.9900 . ?
C64 C65 1.422(12) . ?
C64 C69 1.509(13) . ?
C71 H02A 0.9800 . ?
C71 H02B 0.9800 . ?
C71 H65 0.9800 . ?
C16 H02D 0.9900 . ?
C16 H02E 0.9900 . ?
C62 H02F 0.9800 . ?
C62 H02G 0.9800 . ?
C62 H02H 0.9800 . ?
C54 C55 1.414(14) . ?
C54 C59 1.507(13) . ?
C55 C60 1.512(14) . ?
C65 C70 1.495(12) . ?
C72 H02I 0.9800 . ?
C72 H02J 0.9800 . ?
C72 H02K 0.9800 . ?
C17 C18 1.390(16) . ?
C17 C22 1.469(16) . ?
C14 H02L 0.9900 . ?
C14 H02M 0.9900 . ?
C11 C12 1.508(14) . ?
C11 H02N 0.9900 . ?
C11 H02O 0.9900 . ?
C22 C21 1.401(14) . ?
F13 C20 1.379(13) . ?
C12 H02P 0.9900 . ?
C12 H02Q 0.9900 . ?
C50 C49 1.339(15) . ?
C68 H02R 0.9800 . ?
C68 H02S 0.9800 . ?
C68 H02T 0.9800 . ?
C70 H02U 0.9800 . ?
C70 H02V 0.9800 . ?
C70 H02W 0.9800 . ?
C61 H59 0.9800 . ?
C61 H54 0.9800 . ?
C61 H64 0.9800 . ?
C58 H58 0.9800 . ?
C58 H53 0.9800 . ?
C58 H63 0.9800 . ?
C18 C19 1.390(14) . ?
C69 H57 0.9800 . ?
C69 H52 0.9800 . ?
C69 H62 0.9800 . ?
F14 C19 1.354(17) . ?
C59 H56 0.9800 . ?
C59 H51 0.9800 . ?
C59 H61 0.9800 . ?
C21 C20 1.31(2) . ?
C60 H55 0.9800 . ?
C60 H50 0.9800 . ?
C60 H60 0.9800 . ?
C20 C19 1.38(2) . ?
O1 C2 1.63(3) 7_666 ?
O1 C2 1.63(3) . ?
O1 C3 1.63(3) 7_666 ?
O1 C3 1.63(3) . ?
C1 C2 1.503(10) . ?
C1 C3 1.76(6) 7_666 ?
C3 C1 1.76(6) 7_666 ?
